data_2204200
loop_
_publ_author_name
'Sonar, Vijayakumar N.'
'Parkin, Sean'
'Crooks, Peter A.'

_publ_section_title
;
 4-(Benzo[<i>b</i>]thiophen-3-yl)-1-methylpiperidine-4-carbonitrile
;
_journal_issue 9
_journal_name_full 'Acta Crystallographica Section E'
_journal_page_first o1533
_journal_page_last o1534
_journal_paper_doi 10.1107/S1600536804019543
_journal_volume 60
_journal_year 2004
_chemical_formula_iupac 'C15 H16 N2 S'
_chemical_formula_moiety 'C15 H16 N2 S'
_chemical_formula_sum 'C15 H16 N2 S'
_chemical_formula_weight 256.36
_chemical_name_systematic
;
4-(Benzo[b]thiophen-3-yl)-1-methylpiperidine-4-carbonitrile
;
_space_group_IT_number 29
_symmetry_cell_setting orthorhombic
_symmetry_space_group_name_Hall 'P 2c -2ac'
_symmetry_space_group_name_H-M 'P c a 21'
_atom_sites_solution_hydrogens geom
_atom_sites_solution_primary direct
_atom_sites_solution_secondary difmap
_audit_creation_method SHELXL-97
_cell_angle_alpha 90.00
_cell_angle_beta 90.00
_cell_angle_gamma 90.00
_cell_formula_units_Z 4
_cell_length_a 18.1809(4)
_cell_length_b 10.6493(3)
_cell_length_c 6.8470(8)
_cell_measurement_reflns_used 2635
_cell_measurement_temperature 90.0(2)
_cell_measurement_theta_max 25.35
_cell_measurement_theta_min 1.00
_cell_volume 1325.67(16)
_computing_cell_refinement 'SCALEPACK (Otwinowski & Minor, 1997)'
_computing_data_collection 'COLLECT (Nonius, 1999)'
_computing_data_reduction 'DENZO--SMN (Otwinowski & Minor, 1997)'
_computing_molecular_graphics 'XP in SHELXTL (Sheldrick, 1995)'
_computing_publication_material
;
SHELXL97 (Sheldrick, 1997) and local procedures
;
_computing_structure_refinement 'SHELXL97 (Sheldrick, 1997)'
_computing_structure_solution 'SHELXS97 (Sheldrick, 1997)'
_diffrn_ambient_temperature 90.0(2)
_diffrn_detector_area_resol_mean 18
_diffrn_measured_fraction_theta_full 1.000
_diffrn_measured_fraction_theta_max 1.000
_diffrn_measurement_device_type 'Nonius KappaCCD diffractometer'
_diffrn_measurement_method '\w scans at fixed \c = 55\%'
_diffrn_radiation_monochromator graphite
_diffrn_radiation_source 'fine-focus sealed tube'
_diffrn_radiation_type MoK\a
_diffrn_radiation_wavelength 0.71073
_diffrn_reflns_av_R_equivalents 0.0447
_diffrn_reflns_av_sigmaI/netI 0.0682
_diffrn_reflns_limit_h_max 21
_diffrn_reflns_limit_h_min -21
_diffrn_reflns_limit_k_max 12
_diffrn_reflns_limit_k_min -12
_diffrn_reflns_limit_l_max 8
_diffrn_reflns_limit_l_min -7
_diffrn_reflns_number 4182
_diffrn_reflns_theta_full 25.00
_diffrn_reflns_theta_max 25.00
_diffrn_reflns_theta_min 1.91
_exptl_absorpt_coefficient_mu 0.227
_exptl_absorpt_correction_T_max 0.9831
_exptl_absorpt_correction_T_min 0.9453
_exptl_absorpt_correction_type multi-scan
_exptl_absorpt_process_details '(SCALEPACK; Otwinowski & Minor, 1997)'
_exptl_crystal_colour colourless
_exptl_crystal_density_diffrn 1.284
_exptl_crystal_density_method 'not measured'
_exptl_crystal_description rod
_exptl_crystal_F_000 544
_exptl_crystal_size_max 0.25
_exptl_crystal_size_mid 0.10
_exptl_crystal_size_min 0.08
_refine_diff_density_max .234
_refine_diff_density_min -.267
_refine_ls_abs_structure_details 'Flack (1983), 976 Friedel pairs'
_refine_ls_abs_structure_Flack 0.02(10)
_refine_ls_extinction_method none
_refine_ls_goodness_of_fit_ref 1.054
_refine_ls_hydrogen_treatment constr
_refine_ls_matrix_type full
_refine_ls_number_parameters 164
_refine_ls_number_reflns 2251
_refine_ls_number_restraints 1
_refine_ls_restrained_S_all 1.053
_refine_ls_R_factor_all 0.0698
_refine_ls_R_factor_gt 0.0440
_refine_ls_shift/su_max 0.001
_refine_ls_shift/su_mean 0.000
_refine_ls_structure_factor_coef Fsqd
_refine_ls_weighting_details 'calc w=1/[\s^2^(Fo^2^)+(0.049P)^2^] where P=(Fo^2^+2Fc^2^)/3'
_refine_ls_weighting_scheme calc
_refine_ls_wR_factor_gt 0.0883
_refine_ls_wR_factor_ref 0.0977
_reflns_number_gt 1762
_reflns_number_total 2251
_reflns_threshold_expression I>2\s(I)
_cod_data_source_file lh6258.cif
_cod_data_source_block I
_cod_database_code 2204200
_cod_database_fobs_code 2204200

loop_
_symmetry_equiv_pos_as_xyz
'x, y, z'
'-x, -y, z+1/2'
'-x+1/2, y, z+1/2'
'x+1/2, -y, z'

loop_
_atom_site_label
_atom_site_fract_x
_atom_site_fract_y
_atom_site_fract_z
_atom_site_U_iso_or_equiv
_atom_site_adp_type
_atom_site_calc_flag
_atom_site_refinement_flags
_atom_site_occupancy
_atom_site_type_symbol
S1 0.31105(4) 1.01343(7) 0.95464(14) 0.0298(2) Uani d . 1 S
C1 0.36630(13) 0.7932(3) 1.0176(4) 0.0209(8) Uani d . 1 C
C2 0.31863(13) 0.8780(3) 1.0903(5) 0.0252(8) Uani d . 1 C
H2 0.2915 0.8642 1.2069 0.030 Uiso calc R 1 H
C3 0.37470(14) 0.9580(2) 0.7870(5) 0.0235(8) Uani d . 1 C
C4 0.39983(16) 1.0206(3) 0.6222(5) 0.0296(8) Uani d . 1 C
H4 0.3809 1.1007 0.5880 0.035 Uiso calc R 1 H
C5 0.45304(16) 0.9636(3) 0.5089(5) 0.0327(9) Uani d . 1 C
H5 0.4705 1.0043 0.3945 0.039 Uiso calc R 1 H
C6 0.48143(15) 0.8463(3) 0.5615(5) 0.0270(8) Uani d . 1 C
H6 0.5190 0.8095 0.4839 0.032 Uiso calc R 1 H
C7 0.45610(14) 0.7830(3) 0.7232(4) 0.0218(7) Uani d . 1 C
H7 0.4756 0.7029 0.7560 0.026 Uiso calc R 1 H
C8 0.40054(13) 0.8385(3) 0.8405(5) 0.0217(7) Uani d . 1 C
C9 0.38100(13) 0.6656(3) 1.1101(4) 0.0203(7) Uani d . 1 C
C10 0.33907(14) 0.6502(3) 1.3044(5) 0.0253(8) Uani d . 1 C
H10A 0.3580 0.7119 1.4001 0.030 Uiso calc R 1 H
H10B 0.2863 0.6684 1.2827 0.030 Uiso calc R 1 H
C11 0.34695(15) 0.5191(3) 1.3880(4) 0.0243(8) Uani d . 1 C
H11A 0.3994 0.5020 1.4169 0.029 Uiso calc R 1 H
H11B 0.3190 0.5129 1.5118 0.029 Uiso calc R 1 H
N12 0.31928(11) 0.4257(2) 1.2489(4) 0.0245(6) Uani d . 1 N
C13 0.36314(15) 0.4305(3) 1.0699(5) 0.0255(8) Uani d . 1 C
H13A 0.3457 0.3649 0.9786 0.031 Uiso calc R 1 H
H13B 0.4152 0.4125 1.1017 0.031 Uiso calc R 1 H
C14 0.35804(14) 0.5571(2) 0.9719(5) 0.0213(7) Uani d . 1 C
H14A 0.3069 0.5711 0.9275 0.026 Uiso calc R 1 H
H14B 0.3902 0.5577 0.8552 0.026 Uiso calc R 1 H
C15 0.32203(14) 0.3011(3) 1.3354(6) 0.0330(8) Uani d . 1 C
H15A 0.3733 0.2783 1.3619 0.050 Uiso calc R 1 H
H15B 0.3005 0.2400 1.2448 0.050 Uiso calc R 1 H
H15C 0.2941 0.3008 1.4579 0.050 Uiso calc R 1 H
C16 0.46120(15) 0.6537(3) 1.1516(5) 0.0215(7) Uani d . 1 C
N16 0.52267(12) 0.6430(2) 1.1839(4) 0.0303(7) Uani d . 1 N

loop_
_atom_site_aniso_label
_atom_site_aniso_U_11
_atom_site_aniso_U_22
_atom_site_aniso_U_33
_atom_site_aniso_U_12
_atom_site_aniso_U_13
_atom_site_aniso_U_23
S1 0.0263(4) 0.0242(4) 0.0390(5) 0.0044(3) -0.0016(4) -0.0008(5)
C1 0.0154(13) 0.0219(17) 0.026(2) -0.0001(12) -0.0021(13) 0.0007(14)
C2 0.0247(16) 0.0220(18) 0.029(2) -0.0004(13) 0.0029(14) 0.0005(16)
C3 0.0198(16) 0.0202(17) 0.031(2) -0.0029(13) -0.0054(14) -0.0009(16)
C4 0.0301(17) 0.0252(18) 0.033(2) -0.0058(13) -0.0087(17) 0.0071(17)
C5 0.0306(17) 0.038(2) 0.029(2) -0.0148(14) -0.0040(16) 0.0038(17)
C6 0.0250(15) 0.0290(19) 0.027(2) -0.0084(14) 0.0024(14) -0.0022(17)
C7 0.0205(15) 0.0195(16) 0.025(2) -0.0031(13) -0.0003(14) -0.0018(15)
C8 0.0185(14) 0.0203(18) 0.0264(19) -0.0021(13) -0.0061(15) 0.0001(15)
C9 0.0161(14) 0.0198(16) 0.0250(19) -0.0004(12) 0.0024(13) 0.0026(15)
C10 0.0171(13) 0.0310(19) 0.0277(19) 0.0000(12) 0.0012(14) 0.0014(18)
C11 0.0184(13) 0.0330(19) 0.0214(19) 0.0036(13) 0.0003(13) 0.0042(15)
N12 0.0272(14) 0.0223(14) 0.0240(15) -0.0017(11) 0.0006(12) 0.0040(14)
C13 0.0218(16) 0.0256(18) 0.0291(19) -0.0002(13) -0.0016(14) -0.0014(16)
C14 0.0154(14) 0.0238(15) 0.0248(18) -0.0005(11) -0.0002(14) 0.0021(16)
C15 0.0340(17) 0.0245(19) 0.041(2) -0.0002(14) 0.0006(16) 0.0086(17)
C16 0.0245(16) 0.0180(16) 0.0220(18) 0.0004(13) 0.0030(14) -0.0036(15)
N16 0.0220(14) 0.0375(16) 0.0314(18) 0.0033(12) 0.0021(14) -0.0046(14)

loop_
_atom_type_symbol
_atom_type_description
_atom_type_scat_dispersion_real
_atom_type_scat_dispersion_imag
_atom_type_scat_source
C C .0033 .0016 'International Tables Vol C Tables 4.2.6.8 and 6.1.1.4'
H H .0000 .0000 'International Tables Vol C Tables 4.2.6.8 and 6.1.1.4'
N N .0061 .0033 'International Tables Vol C Tables 4.2.6.8 and 6.1.1.4'
S S .1246 .1234 'International Tables Vol C Tables 4.2.6.8 and 6.1.1.4'

loop_
_geom_angle_atom_site_label_1
_geom_angle_atom_site_label_2
_geom_angle_atom_site_label_3
_geom_angle
_geom_angle_publ_flag
C2 S1 C3 91.07(14) y
C2 C1 C8 111.3(3) y
C2 C1 C9 123.9(3) y
C8 C1 C9 124.8(3) y
C1 C2 S1 114.4(2) y
C1 C2 H2 122.8 ?
S1 C2 H2 122.8 ?
C4 C3 C8 122.4(3) ?
C4 C3 S1 126.5(2) ?
C8 C3 S1 111.0(2) ?
C5 C4 C3 118.5(3) ?
C5 C4 H4 120.8 ?
C3 C4 H4 120.8 ?
C4 C5 C6 120.4(3) ?
C4 C5 H5 119.8 ?
C6 C5 H5 119.8 ?
C7 C6 C5 121.4(3) ?
C7 C6 H6 119.3 ?
C5 C6 H6 119.3 ?
C6 C7 C8 119.3(3) ?
C6 C7 H7 120.3 ?
C8 C7 H7 120.3 ?
C3 C8 C7 117.9(3) ?
C3 C8 C1 112.1(3) ?
C7 C8 C1 129.9(3) ?
C16 C9 C1 109.1(2) y
C16 C9 C10 108.0(2) ?
C1 C9 C10 111.5(2) ?
C16 C9 C14 108.4(2) ?
C1 C9 C14 111.3(2) ?
C10 C9 C14 108.3(2) y
C11 C10 C9 112.1(2) ?
C11 C10 H10A 109.2 ?
C9 C10 H10A 109.2 ?
C11 C10 H10B 109.2 ?
C9 C10 H10B 109.2 ?
H10A C10 H10B 107.9 ?
N12 C11 C10 110.3(2) ?
N12 C11 H11A 109.6 ?
C10 C11 H11A 109.6 ?
N12 C11 H11B 109.6 ?
C10 C11 H11B 109.6 ?
H11A C11 H11B 108.1 ?
C15 N12 C13 110.7(2) y
C15 N12 C11 110.0(3) ?
C13 N12 C11 109.5(2) y
N12 C13 C14 111.7(2) ?
N12 C13 H13A 109.3 ?
C14 C13 H13A 109.3 ?
N12 C13 H13B 109.3 ?
C14 C13 H13B 109.3 ?
H13A C13 H13B 107.9 ?
C13 C14 C9 112.2(2) ?
C13 C14 H14A 109.2 ?
C9 C14 H14A 109.2 ?
C13 C14 H14B 109.2 ?
C9 C14 H14B 109.2 ?
H14A C14 H14B 107.9 ?
N12 C15 H15A 109.5 ?
N12 C15 H15B 109.5 ?
H15A C15 H15B 109.5 ?
N12 C15 H15C 109.5 ?
H15A C15 H15C 109.5 ?
H15B C15 H15C 109.5 ?
N16 C16 C9 179.1(3) y

loop_
_geom_bond_atom_site_label_1
_geom_bond_atom_site_label_2
_geom_bond_distance
_geom_bond_publ_flag
S1 C2 1.722(3) y
S1 C3 1.733(3) y
C1 C2 1.347(4) y
C1 C8 1.446(4) ?
C1 C9 1.522(4) y
C2 H2 0.9500 ?
C3 C4 1.388(4) ?
C3 C8 1.406(4) ?
C4 C5 1.380(5) ?
C4 H4 0.9500 ?
C5 C6 1.399(4) ?
C5 H5 0.9500 ?
C6 C7 1.376(4) ?
C6 H6 0.9500 ?
C7 C8 1.419(4) ?
C7 H7 0.9500 ?
C9 C16 1.491(4) y
C9 C10 1.542(4) y
C9 C14 1.551(4) ?
C10 C11 1.517(4) y
C10 H10A 0.9900 ?
C10 H10B 0.9900 ?
C11 N12 1.466(4) y
C11 H11A 0.9900 ?
C11 H11B 0.9900 ?
N12 C15 1.455(4) y
N12 C13 1.463(4) ?
C13 C14 1.509(4) ?
C13 H13A 0.9900 ?
C13 H13B 0.9900 ?
C14 H14A 0.9900 ?
C14 H14B 0.9900 ?
C15 H15A 0.9800 ?
C15 H15B 0.9800 ?
C15 H15C 0.9800 ?
C16 N16 1.145(3) y

loop_
_geom_torsion_atom_site_label_1
_geom_torsion_atom_site_label_2
_geom_torsion_atom_site_label_3
_geom_torsion_atom_site_label_4
_geom_torsion
_geom_torsion_publ_flag
C8 C1 C2 S1 0.5(3) y
C9 C1 C2 S1 -178.8(2) y
C3 S1 C2 C1 0.1(2) ?
C2 S1 C3 C4 -179.4(3) ?
C2 S1 C3 C8 -0.7(2) ?
C8 C3 C4 C5 -1.1(4) ?
S1 C3 C4 C5 177.5(2) ?
C3 C4 C5 C6 -0.8(4) ?
C4 C5 C6 C7 1.8(4) ?
C5 C6 C7 C8 -0.7(4) ?
C4 C3 C8 C7 2.1(4) ?
S1 C3 C8 C7 -176.70(19) ?
C4 C3 C8 C1 179.9(3) ?
S1 C3 C8 C1 1.1(3) ?
C6 C7 C8 C3 -1.1(4) ?
C6 C7 C8 C1 -178.5(3) ?
C2 C1 C8 C3 -1.0(3) ?
C9 C1 C8 C3 178.2(3) ?
C2 C1 C8 C7 176.4(3) ?
C9 C1 C8 C7 -4.3(4) ?
C2 C1 C9 C16 -123.5(3) ?
C8 C1 C9 C16 57.3(3) ?
C2 C1 C9 C10 -4.3(4) ?
C8 C1 C9 C10 176.6(2) ?
C2 C1 C9 C14 116.8(3) ?
C8 C1 C9 C14 -62.3(3) ?
C16 C9 C10 C11 -65.9(3) ?
C1 C9 C10 C11 174.2(2) ?
C14 C9 C10 C11 51.4(3) ?
C9 C10 C11 N12 -58.8(3) ?
C10 C11 N12 C15 -175.9(2) ?
C10 C11 N12 C13 62.2(3) ?
C15 N12 C13 C14 177.1(2) ?
C11 N12 C13 C14 -61.4(3) ?
N12 C13 C14 C9 56.2(3) ?
C16 C9 C14 C13 67.2(3) ?
C1 C9 C14 C13 -172.8(2) ?
C10 C9 C14 C13 -49.8(3) ?

loop_
_cod_related_entry_id
_cod_related_entry_database
_cod_related_entry_code
1 ChemSpider 21130508
